data_4346295
loop_
_publ_author_name
'Herchel, Radovan'
'Nemec, Ivan'
'Machata, Marek'
'Tr\'avn\'i\<cek, Zden\<ek'

_publ_section_title
;
 Experimental and Theoretical Investigations of Magnetic Exchange Pathways
 in Structurally Diverse Iron(III) Schiff-Base Complexes.
;
_journal_issue 17
_journal_name_full 'Inorganic chemistry'
_journal_page_first 8625
_journal_page_last 8638
_journal_paper_doi 10.1021/acs.inorgchem.5b01271
_journal_volume 54
_journal_year 2015
_chemical_formula_sum 'C42 H41 Fe2 N3 O10'
_chemical_formula_weight 859.49
_space_group_IT_number 14
_space_group_name_Hall '-P 2ybc'
_space_group_name_H-M_alt 'P 1 21/c 1'
_symmetry_cell_setting monoclinic
_symmetry_space_group_name_H-M 'P 1 21/c 1'
_atom_sites_solution_hydrogens geom
_atom_sites_solution_primary direct
_atom_sites_solution_secondary difmap
_audit_creation_method SHELXL-97
_cell_angle_alpha 90.00
_cell_angle_beta 109.343(8)
_cell_angle_gamma 90.00
_cell_formula_units_Z 4
_cell_length_a 15.9573(13)
_cell_length_b 16.0720(9)
_cell_length_c 16.0759(10)
_cell_measurement_temperature 100(2)
_cell_volume 3890.2(5)
_computing_cell_refinement 'CrysAlis RED, Oxford Diffraction Ltd.'
_computing_data_collection 'CrysAlis CCD, Oxford Diffraction Ltd.'
_computing_data_reduction 'CrysAlis RED, Oxford Diffraction Ltd.'
_computing_molecular_graphics 'MERCURY (Macrae et al., 2006)'
_computing_publication_material ' enCIFer (Allen et al., 2004)'
_computing_structure_refinement 'SHELXL97 (Sheldrick, 2008)'
_computing_structure_solution 'SHELXS97 (Sheldrick, 2008)'
_diffrn_ambient_temperature 100(2)
_diffrn_measured_fraction_theta_full 0.986
_diffrn_measured_fraction_theta_max 0.986
_diffrn_radiation_monochromator graphite
_diffrn_radiation_source 'fine-focus sealed tube'
_diffrn_radiation_type MoK\a
_diffrn_radiation_wavelength 0.71073
_diffrn_reflns_av_R_equivalents 0.0423
_diffrn_reflns_av_sigmaI/netI 0.0473
_diffrn_reflns_limit_h_max 17
_diffrn_reflns_limit_h_min -18
_diffrn_reflns_limit_k_max 19
_diffrn_reflns_limit_k_min -19
_diffrn_reflns_limit_l_max 19
_diffrn_reflns_limit_l_min -19
_diffrn_reflns_number 21248
_diffrn_reflns_theta_full 25.00
_diffrn_reflns_theta_max 25.00
_diffrn_reflns_theta_min 2.89
_exptl_absorpt_coefficient_mu 0.809
_exptl_absorpt_correction_T_max 0.8420
_exptl_absorpt_correction_T_min 0.8051
_exptl_absorpt_correction_type multi-scan
_exptl_absorpt_process_details
;
CrysAlis RED, Oxford Diffraction Ltd.,
Version 1.171.33.52 (release 06-11-2009 CrysAlis171 .NET)
(compiled Nov  6 2009,16:24:50)
Empirical absorption correction using spherical harmonics,
 implemented in SCALE3 ABSPACK scaling algorithm.
;
_exptl_crystal_density_diffrn 1.467
_exptl_crystal_density_method 'not measured'
_exptl_crystal_F_000 1784
_exptl_crystal_size_max 0.28
_exptl_crystal_size_mid 0.24
_exptl_crystal_size_min 0.22
_refine_diff_density_max 0.890
_refine_diff_density_min -0.537
_refine_diff_density_rms 0.065
_refine_ls_extinction_method none
_refine_ls_goodness_of_fit_ref 0.954
_refine_ls_hydrogen_treatment mixed
_refine_ls_matrix_type full
_refine_ls_number_parameters 531
_refine_ls_number_reflns 6747
_refine_ls_number_restraints 3
_refine_ls_restrained_S_all 0.954
_refine_ls_R_factor_all 0.0591
_refine_ls_R_factor_gt 0.0380
_refine_ls_shift/su_max 0.001
_refine_ls_shift/su_mean 0.000
_refine_ls_structure_factor_coef Fsqd
_refine_ls_weighting_details 'calc w=1/[\s^2^(Fo^2^)+(0.0631P)^2^+0.0000P] where P=(Fo^2^+2Fc^2^)/3'
_refine_ls_weighting_scheme calc
_refine_ls_wR_factor_gt 0.0939
_refine_ls_wR_factor_ref 0.0991
_reflns_number_gt 4925
_reflns_number_total 6747
_reflns_threshold_expression >2sigma(I)
_cod_data_source_file ic5b01271_si_005.cif
_cod_data_source_block 4
_cod_original_sg_symbol_H-M P21/c
_cod_database_code 4346295

loop_
_symmetry_equiv_pos_as_xyz
'x, y, z'
'-x, y+1/2, -z+1/2'
'-x, -y, -z'
'x, -y-1/2, z-1/2'

loop_
_atom_site_label
_atom_site_type_symbol
_atom_site_fract_x
_atom_site_fract_y
_atom_site_fract_z
_atom_site_U_iso_or_equiv
_atom_site_adp_type
_atom_site_occupancy
_atom_site_symmetry_multiplicity
_atom_site_calc_flag
_atom_site_refinement_flags
_atom_site_disorder_assembly
_atom_site_disorder_group
C1 C 0.12080(19) 0.03975(17) 0.31677(18) 0.0273(6) Uani 1 1 d . . .
C2 C 0.0462(2) 0.00743(18) 0.3322(2) 0.0332(7) Uani 1 1 d . . .
H2 H -0.0082 0.0019 0.2849 0.040 Uiso 1 1 calc R . .
C2S C 0.2283(3) 0.5719(3) 0.2778(3) 0.0658(12) Uani 1 1 d . . .
H3S2 H 0.2387 0.6046 0.3318 0.099 Uiso 1 1 calc R . .
H2S2 H 0.1852 0.6008 0.2282 0.099 Uiso 1 1 calc R . .
H1S2 H 0.2843 0.5653 0.2659 0.099 Uiso 1 1 calc R . .
C3 C 0.0515(2) -0.0166(2) 0.4165(2) 0.0414(8) Uani 1 1 d . . .
H3 H 0.0008 -0.0394 0.4267 0.050 Uiso 1 1 calc R . .
C3S C 0.3213(3) 0.2786(2) 0.0566(3) 0.0570(10) Uani 1 1 d . . .
H3S3 H 0.2814 0.3187 0.0167 0.085 Uiso 1 1 calc R . .
H1S3 H 0.2938 0.2233 0.0471 0.085 Uiso 1 1 calc R . .
H2S3 H 0.3777 0.2766 0.0447 0.085 Uiso 1 1 calc R . .
C4 C 0.1307(2) -0.0075(2) 0.4865(2) 0.0462(9) Uani 1 1 d . B .
H4 H 0.1337 -0.0227 0.5446 0.055 Uiso 1 1 calc R . .
C5 C 0.2048(2) 0.0237(2) 0.4709(2) 0.0418(8) Uani 1 1 d . . .
H5 H 0.2588 0.0304 0.5185 0.050 Uiso 1 1 calc R A 2
C6 C 0.2009(2) 0.04541(18) 0.38674(19) 0.0308(7) Uani 1 1 d . B .
C7A C 0.3517(3) 0.0785(2) 0.4053(2) 0.0258(8) Uani 0.851(5) 1 d P B 1
H7A H 0.3649 0.0575 0.4635 0.031 Uiso 0.851(5) 1 calc PR B 1
C8 C 0.4238(2) 0.10735(16) 0.37902(19) 0.0300(7) Uani 1 1 d . . .
C9 C 0.5087(2) 0.09699(18) 0.4416(2) 0.0406(8) Uani 1 1 d . B .
H9 H 0.5140 0.0746 0.4978 0.049 Uiso 1 1 calc R . .
C10 C 0.5840(2) 0.11819(19) 0.4239(2) 0.0435(8) Uani 1 1 d . . .
H10 H 0.6408 0.1103 0.4670 0.052 Uiso 1 1 calc R B .
C11 C 0.5762(2) 0.15107(19) 0.3428(2) 0.0383(8) Uani 1 1 d . B .
H11 H 0.6284 0.1651 0.3299 0.046 Uiso 1 1 calc R . .
C12 C 0.49478(19) 0.16404(17) 0.28004(19) 0.0290(6) Uani 1 1 d . . .
H12 H 0.4916 0.1871 0.2247 0.035 Uiso 1 1 calc R B .
C13 C 0.41639(19) 0.14384(16) 0.29626(18) 0.0255(6) Uani 1 1 d . B .
C14 C 0.31258(18) -0.05687(16) 0.22851(16) 0.0229(6) Uani 1 1 d . B .
C15 C 0.2848(2) -0.11069(17) 0.28177(18) 0.0299(7) Uani 1 1 d . . .
H15 H 0.2252 -0.1085 0.2816 0.036 Uiso 1 1 calc R . .
C16 C 0.3432(2) -0.16726(18) 0.33479(19) 0.0392(8) Uani 1 1 d . . .
H16 H 0.3232 -0.2045 0.3701 0.047 Uiso 1 1 calc R . .
C17 C 0.4300(2) -0.1706(2) 0.33733(19) 0.0412(8) Uani 1 1 d . . .
H17 H 0.4701 -0.2086 0.3757 0.049 Uiso 1 1 calc R . .
C18 C 0.4589(2) -0.11890(18) 0.28445(19) 0.0355(7) Uani 1 1 d . . .
H18 H 0.5190 -0.1213 0.2863 0.043 Uiso 1 1 calc R . .
C19 C 0.39970(19) -0.06211(16) 0.22733(17) 0.0250(6) Uani 1 1 d . . .
C20 C 0.4344(2) -0.01308(18) 0.17020(19) 0.0322(7) Uani 1 1 d . . .
H20 H 0.4969 -0.0117 0.1825 0.039 Uiso 1 1 calc R . .
C21 C 0.4237(2) 0.07290(16) 0.04784(18) 0.0275(6) Uani 1 1 d . . .
C22 C 0.5107(2) 0.09507(18) 0.0648(2) 0.0360(7) Uani 1 1 d . . .
H22 H 0.5540 0.0806 0.1196 0.043 Uiso 1 1 calc R . .
C23 C 0.5359(2) 0.13844(19) 0.0025(2) 0.0411(8) Uani 1 1 d . . .
H23 H 0.5964 0.1527 0.0137 0.049 Uiso 1 1 calc R . .
C24 C 0.4717(2) 0.16091(18) -0.0768(2) 0.0405(8) Uani 1 1 d . . .
H24 H 0.4884 0.1920 -0.1191 0.049 Uiso 1 1 calc R . .
C25 C 0.3842(2) 0.13838(18) -0.0944(2) 0.0346(7) Uani 1 1 d . . .
H25 H 0.3412 0.1531 -0.1492 0.042 Uiso 1 1 calc R . .
C26 C 0.35825(19) 0.09404(16) -0.03219(18) 0.0270(6) Uani 1 1 d . B .
C27 C 0.19491(18) -0.15172(16) -0.02021(17) 0.0234(6) Uani 1 1 d . B .
C28 C 0.22253(19) -0.23422(17) -0.02144(19) 0.0290(6) Uani 1 1 d . . .
H28 H 0.2792 -0.2505 0.0175 0.035 Uiso 1 1 calc R . .
C29 C 0.1700(2) -0.29186(18) -0.0773(2) 0.0351(7) Uani 1 1 d . . .
H29 H 0.1906 -0.3474 -0.0768 0.042 Uiso 1 1 calc R . .
C30 C 0.0868(2) -0.27005(18) -0.1346(2) 0.0396(8) Uani 1 1 d . . .
H30 H 0.0511 -0.3100 -0.1743 0.048 Uiso 1 1 calc R . .
C31 C 0.0565(2) -0.19068(17) -0.1336(2) 0.0335(7) Uani 1 1 d . . .
H31 H -0.0008 -0.1761 -0.1725 0.040 Uiso 1 1 calc R . .
C32 C 0.10876(18) -0.12975(16) -0.07587(17) 0.0246(6) Uani 1 1 d . . .
C33 C 0.07062(19) -0.04925(16) -0.07755(17) 0.0250(6) Uani 1 1 d . . .
H33 H 0.0112 -0.0416 -0.1154 0.030 Uiso 1 1 calc R . .
C34 C 0.06691(18) 0.09310(15) -0.04006(16) 0.0212(6) Uani 1 1 d . . .
C35 C -0.01144(19) 0.11578(17) -0.10612(17) 0.0280(6) Uani 1 1 d . . .
H35 H -0.0425 0.0764 -0.1494 0.034 Uiso 1 1 calc R . .
C36 C -0.0436(2) 0.19556(18) -0.10838(19) 0.0331(7) Uani 1 1 d . . .
H36 H -0.0980 0.2107 -0.1522 0.040 Uiso 1 1 calc R . .
C37 C 0.0032(2) 0.25398(18) -0.04673(18) 0.0329(7) Uani 1 1 d . . .
H37 H -0.0182 0.3094 -0.0499 0.039 Uiso 1 1 calc R . .
C38 C 0.0810(2) 0.23203(17) 0.01923(18) 0.0298(7) Uani 1 1 d . . .
H38 H 0.1126 0.2722 0.0612 0.036 Uiso 1 1 calc R . .
C39 C 0.11233(17) 0.15132(16) 0.02376(16) 0.0212(6) Uani 1 1 d . B .
C40 C 0.1474(2) 0.2510(2) 0.3144(2) 0.0424(8) Uani 1 1 d . B .
H40A H 0.1051 0.2097 0.3213 0.064 Uiso 1 1 calc R . .
H40B H 0.1189 0.3058 0.3035 0.064 Uiso 1 1 calc R . .
H40C H 0.1992 0.2531 0.3683 0.064 Uiso 1 1 calc R . .
N1A N 0.2701(2) 0.07910(17) 0.35543(19) 0.0240(7) Uani 0.851(5) 1 d P B 1
N2 N 0.38581(16) 0.02778(14) 0.10509(15) 0.0286(5) Uani 1 1 d . . .
N3 N 0.11052(14) 0.01453(13) -0.03153(13) 0.0205(5) Uani 1 1 d . . .
O1 O 0.11780(13) 0.06482(12) 0.23664(13) 0.0331(5) Uani 1 1 d . . .
O1S O 0.19597(19) 0.36966(15) 0.17444(16) 0.0533(7) Uani 1 1 d D . .
O2 O 0.33852(13) 0.15902(12) 0.23518(13) 0.0321(5) Uani 1 1 d . . .
O2S O 0.19449(19) 0.49250(15) 0.28856(15) 0.0599(7) Uani 1 1 d . . .
H4S2 H 0.2177 0.4769 0.3411 0.072 Uiso 1 1 calc R . .
O3 O 0.17559(13) 0.22822(11) 0.24058(12) 0.0315(5) Uani 1 1 d . . .
H1O3 H 0.1823 0.2714 0.2140 0.038 Uiso 1 1 calc R B .
O3S O 0.33675(17) 0.30263(15) 0.14218(17) 0.0602(7) Uani 1 1 d . . .
H4S3 H 0.3287 0.2620 0.1715 0.072 Uiso 1 1 calc R . .
O4 O 0.25505(12) -0.00025(11) 0.17811(11) 0.0244(4) Uani 1 1 d . . .
O5 O 0.18838(12) 0.12502(10) 0.08791(11) 0.0222(4) Uani 1 1 d . . .
O6 O 0.24929(13) -0.09742(11) 0.03177(12) 0.0298(5) Uani 1 1 d . . .
O7 O 0.27423(13) 0.07172(12) -0.04610(12) 0.0329(5) Uani 1 1 d . . .
Fe1 Fe 0.22178(3) 0.11233(2) 0.21900(2) 0.02190(11) Uani 1 1 d . B .
Fe2 Fe 0.24368(2) 0.01845(2) 0.05094(2) 0.02120(11) Uani 1 1 d . B .
C7B C 0.2919(15) 0.0622(11) 0.4133(14) 0.0258(8) Uani 0.149(5) 1 d P B 2
H7B H 0.3316 0.0530 0.4713 0.031 Uiso 0.149(5) 1 calc PR B 2
N1B N 0.3144(15) 0.0902(12) 0.3530(14) 0.0240(7) Uani 0.149(5) 1 d P B 2
H1S1 H 0.2503(10) 0.3666(19) 0.174(2) 0.029 Uiso 1 1 d D . .
H2S1 H 0.2061(19) 0.4079(13) 0.2126(15) 0.029 Uiso 1 1 d D . .

loop_
_atom_site_aniso_label
_atom_site_aniso_U_11
_atom_site_aniso_U_22
_atom_site_aniso_U_33
_atom_site_aniso_U_23
_atom_site_aniso_U_13
_atom_site_aniso_U_12
C1 0.0296(17) 0.0261(15) 0.0294(16) -0.0044(11) 0.0140(14) 0.0002(12)
C2 0.0295(18) 0.0360(17) 0.0368(18) -0.0047(13) 0.0146(14) -0.0010(13)
C2S 0.080(3) 0.076(3) 0.052(2) -0.014(2) 0.035(2) -0.025(2)
C3 0.045(2) 0.0447(19) 0.047(2) -0.0028(15) 0.0313(18) -0.0020(15)
C3S 0.068(3) 0.043(2) 0.072(3) 0.0064(18) 0.039(2) 0.0009(18)
C4 0.066(3) 0.048(2) 0.0294(18) 0.0017(14) 0.0228(18) 0.0096(17)
C5 0.039(2) 0.0441(19) 0.0374(19) -0.0111(14) 0.0062(16) 0.0044(15)
C6 0.0266(18) 0.0336(16) 0.0332(17) -0.0085(13) 0.0112(14) -0.0014(12)
C7A 0.028(2) 0.0283(18) 0.0187(18) -0.0024(14) 0.0047(17) 0.0026(15)
C8 0.0365(19) 0.0243(15) 0.0316(16) -0.0052(12) 0.0147(15) -0.0041(12)
C9 0.059(2) 0.0300(17) 0.0256(16) 0.0027(12) 0.0047(16) 0.0023(15)
C10 0.036(2) 0.0364(18) 0.044(2) -0.0008(15) -0.0065(16) 0.0000(14)
C11 0.0286(19) 0.0367(18) 0.048(2) -0.0117(14) 0.0102(16) -0.0053(14)
C12 0.0298(18) 0.0329(16) 0.0243(15) -0.0058(12) 0.0091(14) -0.0046(12)
C13 0.0262(17) 0.0228(14) 0.0258(15) -0.0080(11) 0.0064(13) -0.0024(12)
C14 0.0288(17) 0.0210(14) 0.0162(13) -0.0025(10) 0.0038(12) 0.0032(11)
C15 0.0360(18) 0.0275(15) 0.0309(16) 0.0036(12) 0.0174(14) 0.0020(13)
C16 0.063(2) 0.0311(17) 0.0298(17) 0.0113(13) 0.0245(17) 0.0131(15)
C17 0.057(2) 0.0426(19) 0.0230(16) 0.0074(13) 0.0119(16) 0.0208(16)
C18 0.0311(19) 0.0403(18) 0.0329(17) -0.0090(14) 0.0075(14) 0.0080(14)
C19 0.0324(18) 0.0243(15) 0.0194(14) -0.0057(11) 0.0099(13) -0.0015(12)
C20 0.0355(18) 0.0318(16) 0.0296(17) -0.0052(13) 0.0112(14) 0.0010(13)
C21 0.0407(19) 0.0221(14) 0.0235(15) -0.0009(11) 0.0160(14) -0.0018(12)
C22 0.038(2) 0.0327(17) 0.0352(17) -0.0019(13) 0.0099(15) 0.0024(14)
C23 0.035(2) 0.0377(18) 0.057(2) -0.0098(15) 0.0237(18) -0.0061(14)
C24 0.058(2) 0.0318(17) 0.048(2) 0.0059(14) 0.0392(19) 0.0023(15)
C25 0.042(2) 0.0391(17) 0.0282(16) 0.0072(13) 0.0195(15) 0.0058(14)
C26 0.0315(18) 0.0253(15) 0.0295(16) -0.0010(11) 0.0173(14) 0.0030(12)
C27 0.0273(16) 0.0249(14) 0.0204(14) 0.0001(11) 0.0112(12) -0.0024(12)
C28 0.0287(17) 0.0277(15) 0.0314(16) -0.0008(12) 0.0111(14) 0.0032(12)
C29 0.041(2) 0.0254(16) 0.0442(19) -0.0050(13) 0.0207(16) 0.0017(13)
C30 0.040(2) 0.0315(17) 0.0451(19) -0.0164(14) 0.0119(17) -0.0075(14)
C31 0.0286(18) 0.0296(16) 0.0377(18) -0.0060(13) 0.0050(14) -0.0017(13)
C32 0.0276(17) 0.0250(14) 0.0223(14) -0.0012(11) 0.0097(13) -0.0005(12)
C33 0.0234(16) 0.0299(15) 0.0215(14) -0.0024(12) 0.0071(13) -0.0019(12)
C34 0.0241(16) 0.0232(14) 0.0167(13) 0.0020(10) 0.0075(12) 0.0025(11)
C35 0.0267(17) 0.0336(16) 0.0195(14) -0.0033(12) 0.0021(13) 0.0013(12)
C36 0.0288(18) 0.0387(17) 0.0258(16) 0.0033(13) 0.0010(14) 0.0080(13)
C37 0.0410(19) 0.0277(16) 0.0271(16) 0.0035(12) 0.0073(14) 0.0121(13)
C38 0.0388(19) 0.0253(15) 0.0228(15) -0.0053(11) 0.0071(14) 0.0029(13)
C39 0.0204(15) 0.0265(14) 0.0159(13) 0.0031(11) 0.0047(12) 0.0028(11)
C40 0.053(2) 0.0435(19) 0.0359(18) -0.0092(14) 0.0222(16) 0.0043(16)
N1A 0.025(2) 0.0269(15) 0.0182(15) -0.0047(11) 0.0042(15) 0.0005(14)
N2 0.0312(15) 0.0301(13) 0.0239(13) -0.0060(10) 0.0083(11) 0.0014(10)
N3 0.0203(12) 0.0251(12) 0.0151(11) -0.0004(9) 0.0045(9) 0.0016(9)
O1 0.0327(12) 0.0382(12) 0.0320(11) -0.0014(9) 0.0156(10) -0.0012(9)
O1S 0.083(2) 0.0374(14) 0.0358(14) -0.0064(10) 0.0144(15) -0.0051(14)
O2 0.0255(12) 0.0373(12) 0.0295(11) -0.0018(9) 0.0037(10) -0.0031(9)
O2S 0.087(2) 0.0525(15) 0.0339(13) -0.0025(11) 0.0108(14) 0.0031(14)
O3 0.0427(13) 0.0295(11) 0.0251(10) -0.0018(8) 0.0150(9) 0.0066(9)
O3S 0.0590(18) 0.0539(16) 0.0653(18) 0.0087(13) 0.0174(14) -0.0120(12)
O4 0.0283(11) 0.0254(10) 0.0180(9) 0.0012(7) 0.0055(8) 0.0052(8)
O5 0.0216(11) 0.0248(10) 0.0170(9) -0.0004(7) 0.0020(8) 0.0030(8)
O6 0.0279(12) 0.0283(11) 0.0273(11) -0.0044(8) 0.0011(9) 0.0033(8)
O7 0.0334(13) 0.0419(12) 0.0265(11) 0.0031(9) 0.0139(10) 0.0007(9)
Fe1 0.0234(2) 0.0257(2) 0.0151(2) -0.00093(15) 0.00433(17) 0.00140(16)
Fe2 0.0204(2) 0.0257(2) 0.0163(2) -0.00126(15) 0.00449(16) 0.00111(16)
C7B 0.028(2) 0.0283(18) 0.0187(18) -0.0024(14) 0.0047(17) 0.0026(15)
N1B 0.025(2) 0.0269(15) 0.0182(15) -0.0047(11) 0.0042(15) 0.0005(14)

loop_
_atom_type_symbol
_atom_type_description
_atom_type_scat_dispersion_real
_atom_type_scat_dispersion_imag
_atom_type_scat_source
C C 0.0033 0.0016 'International Tables Vol C Tables 4.2.6.8 and 6.1.1.4'
H H 0.0000 0.0000 'International Tables Vol C Tables 4.2.6.8 and 6.1.1.4'
N N 0.0061 0.0033 'International Tables Vol C Tables 4.2.6.8 and 6.1.1.4'
O O 0.0106 0.0060 'International Tables Vol C Tables 4.2.6.8 and 6.1.1.4'
Fe Fe 0.3463 0.8444 'International Tables Vol C Tables 4.2.6.8 and 6.1.1.4'

loop_
_geom_angle_atom_site_label_1
_geom_angle_atom_site_label_2
_geom_angle_atom_site_label_3
_geom_angle
O1 C1 C2 121.6(3)
O1 C1 C6 119.2(3)
C2 C1 C6 119.2(3)
C3 C2 C1 119.9(3)
C2 C3 C4 120.4(3)
C5 C4 C3 119.5(3)
C6 C5 C4 120.5(3)
C6 C5 C7B 44.1(7)
C4 C5 C7B 164.0(7)
C5 C6 C7B 92.6(9)
C5 C6 C1 120.3(3)
C7B C6 C1 147.1(9)
C5 C6 N1A 129.7(3)
C7B C6 N1A 37.5(9)
C1 C6 N1A 109.9(3)
N1A C7A C8 124.2(3)
C9 C8 C13 118.7(3)
C9 C8 C7A 115.5(3)
C13 C8 C7A 125.8(3)
C9 C8 N1B 146.8(8)
C13 C8 N1B 94.4(8)
C7A C8 N1B 31.5(7)
C10 C9 C8 121.8(3)
C9 C10 C11 119.0(3)
C12 C11 C10 121.4(3)
C11 C12 C13 121.1(3)
O2 C13 C12 119.7(2)
O2 C13 C8 122.4(3)
C12 C13 C8 117.9(3)
O4 C14 C15 119.7(2)
O4 C14 C19 120.8(2)
C15 C14 C19 119.5(2)
C16 C15 C14 120.2(3)
C17 C16 C15 120.9(3)
C18 C17 C16 120.0(3)
C17 C18 C19 120.3(3)
C14 C19 C18 118.9(3)
C14 C19 C20 124.4(3)
C18 C19 C20 116.7(3)
N2 C20 C19 123.3(3)
C22 C21 C26 121.1(3)
C22 C21 N2 127.6(3)
C26 C21 N2 111.3(2)
C21 C22 C23 120.3(3)
C22 C23 C24 119.5(3)
C25 C24 C23 120.5(3)
C24 C25 C26 120.4(3)
O7 C26 C25 122.5(3)
O7 C26 C21 119.3(2)
C25 C26 C21 118.2(3)
O6 C27 C28 119.5(3)
O6 C27 C32 122.3(2)
C28 C27 C32 118.2(2)
C29 C28 C27 121.6(3)
C28 C29 C30 120.6(3)
C31 C30 C29 119.5(3)
C30 C31 C32 121.4(3)
C27 C32 C31 118.7(2)
C27 C32 C33 123.9(2)
C31 C32 C33 117.4(3)
N3 C33 C32 125.4(3)
C35 C34 C39 120.0(2)
C35 C34 N3 126.2(2)
C39 C34 N3 113.8(2)
C36 C35 C34 119.7(3)
C35 C36 C37 120.1(3)
C38 C37 C36 120.5(3)
C39 C38 C37 119.7(3)
O5 C39 C38 122.8(2)
O5 C39 C34 117.3(2)
C38 C39 C34 119.8(2)
C7A N1A C6 120.5(3)
C7A N1A Fe1 126.2(3)
C6 N1A Fe1 112.9(2)
C20 N2 C21 121.1(3)
C20 N2 Fe2 125.2(2)
C21 N2 Fe2 112.53(18)
C33 N3 C34 120.8(2)
C33 N3 Fe2 125.81(19)
C34 N3 Fe2 113.17(16)
C1 O1 Fe1 120.20(18)
C13 O2 Fe1 130.48(17)
C40 O3 Fe1 126.03(18)
C14 O4 Fe2 121.51(15)
C14 O4 Fe1 126.60(15)
Fe2 O4 Fe1 104.32(8)
C39 O5 Fe1 132.97(15)
C39 O5 Fe2 112.83(14)
Fe1 O5 Fe2 102.95(7)
C27 O6 Fe2 134.29(17)
C26 O7 Fe2 118.77(17)
O1 Fe1 O2 164.76(8)
O1 Fe1 O5 104.61(8)
O2 Fe1 O5 90.62(8)
O1 Fe1 O4 91.39(8)
O2 Fe1 O4 92.59(8)
O5 Fe1 O4 76.13(7)
O1 Fe1 O3 87.72(8)
O2 Fe1 O3 90.51(8)
O5 Fe1 O3 95.68(7)
O4 Fe1 O3 171.26(7)
O1 Fe1 N1A 77.63(11)
O2 Fe1 N1A 87.44(11)
O5 Fe1 N1A 169.56(9)
O4 Fe1 N1A 93.71(9)
O3 Fe1 N1A 94.59(9)
O1 Fe1 N1B 97.1(6)
O2 Fe1 N1B 68.2(6)
O5 Fe1 N1B 154.6(5)
O4 Fe1 N1B 90.6(5)
O3 Fe1 N1B 98.2(5)
N1A Fe1 N1B 19.7(5)
O6 Fe2 O7 105.07(8)
O6 Fe2 O4 91.44(8)
O7 Fe2 O4 154.52(8)
O6 Fe2 N3 87.72(8)
O7 Fe2 N3 88.70(8)
O4 Fe2 N3 111.62(8)
O6 Fe2 O5 153.43(8)
O7 Fe2 O5 96.13(7)
O4 Fe2 O5 74.90(7)
N3 Fe2 O5 76.77(7)
O6 Fe2 N2 91.95(8)
O7 Fe2 N2 77.66(9)
O4 Fe2 N2 82.59(8)
N3 Fe2 N2 165.79(8)
O5 Fe2 N2 108.33(8)
N1B C7B C6 112(2)
N1B C7B C5 155(2)
C6 C7B C5 43.4(6)
C7B N1B C8 114.6(19)
C7B N1B Fe1 123.7(18)
C8 N1B Fe1 121.6(11)

loop_
_geom_bond_atom_site_label_1
_geom_bond_atom_site_label_2
_geom_bond_distance
C1 O1 1.335(3)
C1 C2 1.395(4)
C1 C6 1.399(4)
C2 C3 1.384(4)
C2S O2S 1.419(4)
C3 C4 1.394(5)
C3S O3S 1.371(4)
C4 C5 1.382(5)
C5 C6 1.379(4)
C5 C7B 2.01(2)
C6 C7B 1.40(2)
C6 N1A 1.460(4)
C7A N1A 1.283(6)
C7A C8 1.429(4)
C8 C9 1.405(4)
C8 C13 1.423(4)
C8 N1B 1.68(2)
C9 C10 1.366(5)
C10 C11 1.374(5)
C11 C12 1.372(4)
C12 C13 1.398(4)
C13 O2 1.326(3)
C14 O4 1.354(3)
C14 C15 1.389(4)
C14 C19 1.399(4)
C15 C16 1.377(4)
C16 C17 1.374(5)
C17 C18 1.372(4)
C18 C19 1.412(4)
C19 C20 1.452(4)
C20 N2 1.261(4)
C21 C22 1.372(4)
C21 C26 1.404(4)
C21 N2 1.451(3)
C22 C23 1.384(4)
C23 C24 1.392(5)
C24 C25 1.379(4)
C25 C26 1.398(4)
C26 O7 1.333(3)
C27 O6 1.316(3)
C27 C28 1.399(4)
C27 C32 1.414(4)
C28 C29 1.367(4)
C29 C30 1.388(4)
C30 C31 1.366(4)
C31 C32 1.415(4)
C32 C33 1.426(4)
C33 N3 1.301(3)
C34 C35 1.394(4)
C34 C39 1.400(4)
C34 N3 1.426(3)
C35 C36 1.377(4)
C36 C37 1.390(4)
C37 C38 1.384(4)
C38 C39 1.384(4)
C39 O5 1.373(3)
C40 O3 1.449(3)
N1A Fe1 2.138(3)
N2 Fe2 2.149(2)
N3 Fe2 2.100(2)
O1 Fe1 1.931(2)
O2 Fe1 1.9442(19)
O3 Fe1 2.0742(18)
O4 Fe2 2.0142(17)
O4 Fe1 2.0540(17)
O5 Fe1 2.0056(17)
O5 Fe2 2.1006(17)
O6 Fe2 1.8945(18)
O7 Fe2 1.9770(19)
Fe1 N1B 2.20(2)
C7B N1B 1.23(3)
